data_2003787
loop_
_publ_author_name
'Hidalgo, M. A.'
'Romerosa, A.'
'Su\'arez-Varela, J.'
'Avila-Ros\'on, J. C.'
'Mart\'in-Ramos, J. D.'

_publ_section_title
(Ammine)(aqua)[<i>N</i>-(2,6-dimethylphenyl)-<i>N</i>-(carboxymethyl)glycinato-<i>N</i>,<i>O</i>,<i>O</i>'']copper(II)
_journal_issue 8
_journal_name_full 'Acta Crystallographica Section C'
_journal_page_first 1510
_journal_page_last 1512
_journal_paper_doi 10.1107/S0108270194015064
_journal_volume 51
_journal_year 1995
_chemical_formula_sum 'C12 H18 Cu N2 O5'
_chemical_formula_weight 333.8
_chemical_name_systematic
;
2,6-DIMETHYLPHENYL(CARBOXYMETHYL)GLYCINATOCOPPER(II)MONOAQUOMONOAMMIN.
;
_space_group_IT_number 14
_space_group_name_Hall '-P 2yn'
_space_group_name_H-M_alt 'P 1 21/n 1'
_symmetry_cell_setting monoclinic
_symmetry_space_group_name_H-M 'P 1 21/n 1'
_atom_type_scat_source 'IntTab IV pp 55, 99 & 149'
_cell_angle_alpha 90.0
_cell_angle_beta 111.65(3)
_cell_angle_gamma 90.0
_cell_formula_units_Z 4
_cell_length_a 12.384(2)
_cell_length_b 7.684(2)
_cell_length_c 15.739(3)
_cell_measurement_reflns_used 25
_cell_measurement_temperature 294
_cell_measurement_theta_max 17.5
_cell_measurement_theta_min 12.5
_cell_volume 1392.0(6)
_computing_cell_refinement 'DIF4 (STOE & Cie, 1988)'
_computing_data_collection 'DIF4 (STOE & Cie, 1988)'
_computing_data_reduction 'REDU4 (STOE & Cie, 1988)'
_computing_molecular_graphics 'SHELXTL-Plus (Sheldrick, 1987)'
_computing_structure_refinement 'SHELXTL-Plus (Sheldrick, 1987)'
_computing_structure_solution 'SHELXTL-Plus (Sheldrick, 1987)'
_diffrn_ambient_temperature 294
_diffrn_measurement_device 'Stoe-Siemens AED 2'
_diffrn_measurement_method \w/2\q
_diffrn_radiation_monochromator graphite
_diffrn_radiation_source 'X-ray tube'
_diffrn_radiation_type 'Mo K\a'
_diffrn_radiation_wavelength 0.71069
_diffrn_reflns_av_R_equivalents 0.0683
_diffrn_reflns_limit_h_max 20
_diffrn_reflns_limit_h_min 0
_diffrn_reflns_limit_k_max 12
_diffrn_reflns_limit_k_min 0
_diffrn_reflns_limit_l_max 24
_diffrn_reflns_limit_l_min -26
_diffrn_reflns_number 7394
_diffrn_reflns_reduction_process 'REDU4 program (STOE & CIE)'
_diffrn_reflns_theta_max 32.5
_diffrn_reflns_theta_min 1.5
_diffrn_standards_decay_% statistical
_diffrn_standards_interval_time 120
_diffrn_standards_number 4
_exptl_absorpt_coefficient_mu 1.589
_exptl_absorpt_correction_T_max 0.731
_exptl_absorpt_correction_T_min 0.645
_exptl_absorpt_correction_type empirical
_exptl_crystal_colour 'deep blue'
_exptl_crystal_density_diffrn 1.593
_exptl_crystal_density_meas 1.596
_exptl_crystal_description 'short prism'
_exptl_crystal_F_000 692
_exptl_crystal_size_max 0.23
_exptl_crystal_size_mid 0.23
_exptl_crystal_size_min 0.19
_refine_diff_density_max 0.35
_refine_diff_density_min -0.43
_refine_ls_extinction_method none
_refine_ls_goodness_of_fit_obs 1.9165
_refine_ls_hydrogen_treatment refU
_refine_ls_matrix_type full
_refine_ls_number_parameters 205
_refine_ls_number_reflns 1380
_refine_ls_R_factor_all 0.2751
_refine_ls_R_factor_obs 0.0387
_refine_ls_shift/esd_max 0.001
_refine_ls_shift/esd_mean 0.000
_refine_ls_structure_factor_coef F
_refine_ls_weighting_scheme unit
_refine_ls_wR_factor_all 0.2601
_refine_ls_wR_factor_obs 0.0459
_reflns_number_observed 1380
_reflns_number_total 6987
_reflns_observed_criterion F>6.0\s(F)
_cod_data_source_file hr1039.cif
_cod_data_source_block a
_cod_original_cell_volume 1392.0(5)
_cod_original_sg_symbol_H-M 'P 21/n'
_cod_database_code 2003787

loop_
_space_group_symop_id
_space_group_symop_operation_xyz
1 x,y,z
2 -x+1/2,y+1/2,-z+1/2
3 -x,-y,-z
4 x+1/2,-y+1/2,z+1/2

loop_
_atom_site_aniso_label
_atom_site_aniso_U_11
_atom_site_aniso_U_12
_atom_site_aniso_U_13
_atom_site_aniso_U_22
_atom_site_aniso_U_23
_atom_site_aniso_U_33
Cu 0.037(1) -0.004(1) 0.006(1) 0.028(1) 0.003(1) 0.023(1)
N(1) 0.029(3) 0.000(2) 0.013(2) 0.024(3) 0.004(2) 0.023(3)
O(2) 0.051(3) -0.013(3) 0.009(2) 0.029(3) 0.001(2) 0.029(3)
C(1) 0.022(3) -0.006(4) 0.006(3) 0.038(4) -0.005(3) 0.019(3)
N(2) 0.049(5) 0.000(3) 0.013(3) 0.028(4) 0.009(3) 0.033(4)
O(1W) 0.053(4) 0.018(3) 0.022(3) 0.047(4) 0.013(3) 0.041(3)
O(3) 0.053(4) -0.013(3) -0.002(2) 0.045(4) 0.003(2) 0.025(3)
C(2) 0.040(4) -0.010(4) 0.007(3) 0.043(5) 0.002(3) 0.026(4)
C(6) 0.034(4) -0.003(4) 0.009(3) 0.042(5) -0.007(3) 0.027(4)
C(5) 0.025(4) 0.003(4) 0.014(4) 0.068(6) -0.020(4) 0.044(4)
C(3) 0.059(6) -0.021(5) 0.023(4) 0.064(6) 0.008(4) 0.030(4)
C(21) 0.070(6) -0.010(6) 0.024(5) 0.044(5) 0.013(5) 0.047(5)
C(4) 0.037(5) -0.014(5) 0.020(4) 0.088(7) -0.013(4) 0.032(4)
C(61) 0.054(6) 0.023(5) 0.028(5) 0.047(5) 0.004(5) 0.063(6)
C(8) 0.035(4) -0.011(5) 0.016(3) 0.041(4) -0.013(4) 0.029(3)
O(1) 0.045(3) -0.026(3) -0.005(2) 0.062(4) 0.007(3) 0.038(3)
O(4) 0.056(4) -0.024(3) 0.021(3) 0.051(3) -0.021(3) 0.041(3)
C(7) 0.029(4) -0.001(3) 0.010(3) 0.032(4) 0.005(3) 0.031(4)
C(10) 0.029(4) -0.012(4) 0.014(3) 0.055(6) -0.011(3) 0.028(4)
C(9) 0.041(5) -0.006(4) 0.014(3) 0.029(4) -0.012(3) 0.028(4)

loop_
_atom_site_label
_atom_site_fract_x
_atom_site_fract_y
_atom_site_fract_z
_atom_site_U_iso_or_equiv
_atom_site_thermal_displace_type
Cu 0.0243(1) 0.1307(1) 0.1693(1) 0.031(1) Uani
N(1) 0.0361(5) -0.0698(7) 0.2639(3) 0.024(2) Uani
O(2) 0.1434(5) 0.2435(6) 0.2710(3) 0.038(2) Uani
C(1) -0.0331(6) -0.0641(9) 0.3222(4) 0.027(2) Uani
N(2) -0.0050(7) 0.3322(8) 0.0832(4) 0.037(3) Uani
O(1W) 0.1697(5) 0.0325(8) 0.1189(4) 0.046(3) Uani
O(3) -0.0926(5) -0.0155(7) 0.0826(3) 0.046(2) Uani
C(2) -0.0204(7) -0.2024(10) 0.3851(5) 0.038(3) Uani
C(6) -0.1111(6) 0.0718(10) 0.3166(4) 0.035(3) Uani
C(5) -0.1734(7) 0.0689(12) 0.3754(5) 0.046(3) Uani
C(3) -0.0900(8) -0.1951(12) 0.4400(5) 0.049(4) Uani
C(21) 0.0601(8) -0.3565(12) 0.4005(5) 0.053(4) Uani
C(4) -0.1644(7) -0.0621(13) 0.4357(5) 0.050(4) Uani
C(61) -0.1309(8) 0.2243(11) 0.2527(6) 0.053(4) Uani
C(8) 0.2051(6) 0.1342(12) 0.3293(4) 0.034(2) Uani
O(1) 0.2977(5) 0.1689(8) 0.3915(3) 0.054(2) Uani
O(4) -0.1225(5) -0.2963(7) 0.0504(3) 0.049(2) Uani
C(7) 0.1642(6) -0.0540(9) 0.3209(4) 0.031(3) Uani
C(10) -0.0778(7) -0.1765(11) 0.1040(5) 0.036(3) Uani
C(9) 0.0029(7) -0.2242(9) 0.2002(4) 0.032(3) Uani
H(2NA) -0.0227 0.4366 0.1006 0.068(31) Uiso
H(2NB) 0.0663 0.3450 0.0813 0.076(34) Uiso
H(2NC) -0.0521 0.3192 0.0243 0.070(30) Uiso
H(1WA) 0.1560 0.0621 0.0638 0.075(34) Uiso
H(1WB) 0.1929 -0.0723 0.1227 0.057(29) Uiso
H(5A) -0.2252 0.1634 0.3727 0.046(23) Uiso
H(3A) -0.0831 -0.2880 0.4825 0.061(26) Uiso
H(21A) 0.0950 -0.3795 0.3563 0.046(22) Uiso
H(21B) 0.0135 -0.4542 0.4036 0.085(34) Uiso
H(21C) 0.1199 -0.3375 0.4593 0.086(33) Uiso
H(4A) -0.2093 -0.0617 0.4741 0.032(19) Uiso
H(61A) -0.1625 0.1831 0.1908 0.048(24) Uiso
H(61B) -0.0663 0.2998 0.2602 0.054(28) Uiso
H(61C) -0.1896 0.2872 0.2663 0.054(25) Uiso
H(7A) 0.2076 -0.1218 0.2932 0.054(23) Uiso
H(7B) 0.1788 -0.1001 0.3808 0.080 Uiso
H(9A) -0.0348 -0.3092 0.2244 0.080 Uiso
H(9B) 0.0722 -0.2758 0.1977 0.070(30) Uiso

loop_
_geom_angle_atom_site_label_1
_geom_angle_atom_site_label_2
_geom_angle_atom_site_label_3
_geom_angle
_geom_angle_publ_flag
N(1) Cu O(2) 84.9(2) yes
N(1) Cu N(2) 172.4(3) yes
O(2) Cu N(2) 96.1(2) yes
N(1) Cu O(1W) 98.1(2) yes
O(2) Cu O(1W) 88.7(2) yes
N(2) Cu O(1W) 89.4(3) yes
N(1) Cu O(3) 85.0(2) yes
O(2) Cu O(3) 169.9(2) yes
N(2) Cu O(3) 94.0(2) yes
O(1W) Cu O(3) 92.4(2) yes
Cu N(1) C(1) 120.9(4) yes
Cu N(1) C(7) 98.3(4) yes
C(1) N(1) C(7) 110.6(5) yes
Cu N(1) C(9) 100.1(4) yes
C(1) N(1) C(9) 111.1(6) yes
C(7) N(1) C(9) 115.2(6) yes
Cu O(2) C(8) 111.9(5) yes
N(1) C(1) C(2) 118.2(6) yes
N(1) C(1) C(6) 122.0(6) yes
C(2) C(1) C(6) 119.8(8) yes
Cu O(3) C(10) 112.2(4) yes
C(1) C(2) C(3) 117.1(7) yes
C(1) C(2) C(21) 126.5(8) yes
C(3) C(2) C(21) 116.4(7) yes
C(1) C(6) C(5) 118.6(7) yes
C(1) C(6) C(61) 124.1(8) yes
C(5) C(6) C(61) 117.3(8) yes
C(6) C(5) C(4) 123.2(8) yes
C(2) C(3) C(4) 123.2(8) yes
C(5) C(4) C(3) 118.0(9) yes
O(2) C(8) O(1) 124.5(8) yes
O(2) C(8) C(7) 118.3(5) yes
O(1) C(8) C(7) 117.2(6) yes
N(1) C(7) C(8) 111.7(5) yes
O(3) C(10) O(4) 123.9(6) yes
O(3) C(10) C(9) 118.3(6) yes
O(4) C(10) C(9) 117.8(7) yes
N(1) C(9) C(10) 113.0(6) yes

loop_
_geom_bond_atom_site_label_1
_geom_bond_atom_site_label_2
_geom_bond_distance
_geom_bond_publ_flag
Cu N(1) 2.109(5) yes
Cu O(2) 1.936(4) yes
Cu N(2) 2.000(6) yes
Cu O(1W) 2.345(7) yes
Cu O(3) 1.940(5) yes
N(1) C(1) 1.470(11) yes
N(1) C(7) 1.512(8) yes
N(1) C(9) 1.509(9) yes
O(2) C(8) 1.270(8) yes
C(1) C(2) 1.421(10) yes
C(1) C(6) 1.403(11) yes
O(3) C(10) 1.278(10) yes
C(2) C(3) 1.428(14) yes
C(2) C(21) 1.509(12) yes
C(6) C(5) 1.405(13) yes
C(6) C(61) 1.505(11) yes
C(5) C(4) 1.360(13) yes
C(3) C(4) 1.362(14) yes
C(8) O(1) 1.232(7) yes
C(8) C(7) 1.521(11) yes
O(4) C(10) 1.233(9) yes
C(10) C(9) 1.520(9) yes
